data_7701560
loop_
_publ_author_name
'Gharib, Maniya'
'Esrafili, Leili'
'Morsali, Ali'
'Retailleau, Pascal'

_publ_section_title
;
 Solvent-assisted ligand exchange (SALE) for the enhancement of epoxide
 ring-opening reaction catalysis based on three amide-functionalized
 metal-organic frameworks.
;
_journal_issue 24
_journal_name_full 'Dalton transactions (Cambridge, England : 2003)'
_journal_page_first 8803
_journal_page_last 8814
_journal_paper_doi 10.1039/c9dt00941h
_journal_volume 48
_journal_year 2019
_chemical_formula_moiety 'C50 H32 Co2 N4 O12, 2(C3 H7 N O), +[solvent C3 H7 N O]'
_chemical_formula_sum 'C56 H46 Co2 N6 O14'
_chemical_formula_weight 1144.85
_space_group_crystal_system orthorhombic
_space_group_IT_number 33
_space_group_name_Hall 'P 2c -2n'
_space_group_name_H-M_alt 'P n a 21'
_atom_sites_solution_hydrogens geom
_atom_sites_solution_primary dual
_atom_sites_solution_secondary difmap
_audit_creation_method SHELXL-2018/3
_audit_update_record
;
2019-04-18 deposited with the CCDC.	2019-04-24 downloaded from the CCDC.
;
_cell_angle_alpha 90
_cell_angle_beta 90
_cell_angle_gamma 90
_cell_formula_units_Z 4
_cell_length_a 24.5947(18)
_cell_length_b 15.6607(11)
_cell_length_c 16.3428(12)
_cell_measurement_reflns_used 944
_cell_measurement_temperature 293
_cell_measurement_theta_max 27.5
_cell_measurement_theta_min 3.1
_cell_volume 6294.8(8)
_computing_cell_refinement
;
CrystalClear-SM Expert 2.1 b45 (Rigaku, 2015)
;
_computing_data_collection
;
CrystalClear-SM Expert 2.1 b45 (Rigaku, 2015)
;
_computing_data_reduction
;
CrystalClear-SM Expert 2.1 b45 (Rigaku, 2015)
;
_computing_structure_refinement 'SHELXL-2018/3 (Sheldrick, 2018)'
_computing_structure_solution 'SHELXT 2014/5 (Sheldrick, 2014)'
_diffrn_ambient_temperature 293(2)
_diffrn_detector
;
Dectris Pilatus3R 200K
;
_diffrn_measured_fraction_theta_full 0.982
_diffrn_measured_fraction_theta_max 0.979
_diffrn_measurement_device_type 'Rigaku XtaLabPro MicroMax003'
_diffrn_measurement_method 'profile data from \w-scans'
_diffrn_radiation_monochromator 'Rigaku MaxFlux double bounce layer mirrors'
_diffrn_radiation_type MoK\a
_diffrn_radiation_wavelength 0.71075
_diffrn_reflns_av_R_equivalents 0.0645
_diffrn_reflns_av_unetI/netI 0.0812
_diffrn_reflns_Laue_measured_fraction_full 0.982
_diffrn_reflns_Laue_measured_fraction_max 0.979
_diffrn_reflns_limit_h_max 19
_diffrn_reflns_limit_h_min -31
_diffrn_reflns_limit_k_max 20
_diffrn_reflns_limit_k_min -16
_diffrn_reflns_limit_l_max 18
_diffrn_reflns_limit_l_min -20
_diffrn_reflns_number 35004
_diffrn_reflns_point_group_measured_fraction_full 0.905
_diffrn_reflns_point_group_measured_fraction_max 0.877
_diffrn_reflns_theta_full 25.242
_diffrn_reflns_theta_max 27.517
_diffrn_reflns_theta_min 3.604
_diffrn_source 'microsource Mo'
_diffrn_source_current 0.6
_diffrn_source_power 0.03
_diffrn_source_voltage 50.0
_exptl_absorpt_coefficient_mu 0.589
_exptl_absorpt_correction_T_max 1.000
_exptl_absorpt_correction_T_min 0.581
_exptl_absorpt_correction_type multi-scan
_exptl_absorpt_process_details 'Refqab (Higashi-Rigaku)'
_exptl_crystal_colour Colorless
_exptl_crystal_density_diffrn 1.208
_exptl_crystal_description stick
_exptl_crystal_F_000 2360
_exptl_crystal_size_max 0.18
_exptl_crystal_size_mid 0.08
_exptl_crystal_size_min 0.03
_refine_diff_density_max 0.336
_refine_diff_density_min -0.303
_refine_diff_density_rms 0.060
_refine_ls_abs_structure_details
;
 Refined as an inversion twin.
;
_refine_ls_abs_structure_Flack 0.47(2)
_refine_ls_extinction_method none
_refine_ls_goodness_of_fit_ref 1.008
_refine_ls_hydrogen_treatment mixed
_refine_ls_matrix_type full
_refine_ls_number_parameters 751
_refine_ls_number_reflns 12685
_refine_ls_number_restraints 102
_refine_ls_restrained_S_all 1.007
_refine_ls_R_factor_all 0.1020
_refine_ls_R_factor_gt 0.0552
_refine_ls_shift/su_max 0.010
_refine_ls_shift/su_mean 0.000
_refine_ls_structure_factor_coef Fsqd
_refine_ls_weighting_details 'w=1/[\s^2^(Fo^2^)+(0.0698P)^2^] where P=(Fo^2^+2Fc^2^)/3'
_refine_ls_weighting_scheme calc
_refine_ls_wR_factor_gt 0.1193
_refine_ls_wR_factor_ref 0.1407
_reflns_Friedel_coverage 0.731
_reflns_Friedel_fraction_full 0.823
_reflns_Friedel_fraction_max 0.767
_reflns_number_gt 8301
_reflns_number_total 12722
_reflns_threshold_expression 'I > 2\s(I)'
_cod_data_source_file c9dt00941h2.cif
_cod_data_source_block TMU-51_sq
_cod_database_code 7701560
_shelx_shelxl_version_number 2018/3
_shelx_space_group_comment
;
The symmetry employed for this shelxl refinement is uniquely defined
by the following loop, which should always be used as a source of
symmetry information in preference to the above space-group names.
They are only intended as comments.
;

loop_
_space_group_symop_operation_xyz
'x, y, z'
'-x, -y, z+1/2'
'x+1/2, -y+1/2, z'
'-x+1/2, y+1/2, z+1/2'

loop_
_atom_site_label
_atom_site_type_symbol
_atom_site_fract_x
_atom_site_fract_y
_atom_site_fract_z
_atom_site_U_iso_or_equiv
_atom_site_adp_type
_atom_site_occupancy
_atom_site_site_symmetry_order
_atom_site_calc_flag
_atom_site_refinement_flags_posn
_atom_site_refinement_flags_adp
_atom_site_refinement_flags_occupancy
_atom_site_disorder_assembly
_atom_site_disorder_group
C1 C -0.0177(3) 0.0959(4) 0.0810(4) 0.0393(15) Uani 1 1 d . . . . .
N1 N -0.0775(2) 0.1465(3) 0.3201(4) 0.0402(14) Uani 1 1 d . . . . .
O1 O -0.0382(2) 0.1204(3) 0.1490(3) 0.0532(13) Uani 1 1 d . . . . .
Co1 Co -0.08771(3) 0.05930(5) 0.22700(4) 0.0331(2) Uani 1 1 d . . . . .
C2 C 0.0226(3) 0.1536(4) 0.0437(4) 0.0365(14) Uani 1 1 d . . . . .
N2 N -0.0618(3) 0.4050(3) 0.5079(3) 0.0546(17) Uani 1 1 d D . . . .
H2N H -0.059(4) 0.417(5) 0.457(2) 0.065 Uiso 1 1 d D U . . .
O2 O -0.0287(2) 0.0274(3) 0.0460(3) 0.0461(12) Uani 1 1 d . . . . .
Co2 Co 0.42049(3) 0.55707(5) 0.10413(4) 0.0332(2) Uani 1 1 d . . . . .
N3 N -0.1228(3) 0.6010(4) 0.8227(4) 0.064(2) Uani 1 1 d D . . . .
H3N H -0.121(4) 0.581(5) 0.873(2) 0.077 Uiso 1 1 d D U . . .
C3 C 0.0472(3) 0.1362(4) -0.0312(4) 0.0479(18) Uani 1 1 d . . . . .
H3 H 0.036954 0.087682 -0.060297 0.057 Uiso 1 1 calc R U . . .
O3 O 0.1411(2) 0.3123(3) -0.0567(3) 0.0658(15) Uani 1 1 d . . . . .
C4 C 0.0859(3) 0.1892(5) -0.0627(4) 0.0519(18) Uani 1 1 d . . . . .
H4 H 0.101456 0.176793 -0.113265 0.062 Uiso 1 1 calc R U . . .
O4 O 0.3459(2) 0.3908(3) 0.1683(3) 0.0523(13) Uani 1 1 d . . . . .
N4 N -0.0895(2) 0.8539(4) 1.0128(4) 0.0439(15) Uani 1 1 d . . . . .
N5 N -0.0754(6) 0.6032(5) 0.2783(7) 0.115(4) Uani 1 1 d D . . . .
C5 C 0.1022(3) 0.2599(4) -0.0210(4) 0.0492(17) Uani 1 1 d . . . . .
O5 O 0.3555(2) 0.4870(3) 0.0690(3) 0.0517(13) Uani 1 1 d . . . . .
C6 C 0.0787(3) 0.2798(5) 0.0534(4) 0.0561(19) Uani 1 1 d . . . . .
H6 H 0.089512 0.328654 0.081474 0.067 Uiso 1 1 calc R U . . .
O6 O 0.4838(2) 0.6058(3) 0.1640(3) 0.0540(13) Uani 1 1 d . . . . .
C7 C 0.0398(3) 0.2279(4) 0.0856(4) 0.0507(18) Uani 1 1 d . . . . .
H7 H 0.024253 0.241476 0.135858 0.061 Uiso 1 1 calc R U . . .
O7 O 0.4778(2) 0.5124(3) 0.2661(3) 0.0529(13) Uani 1 1 d . . . . .
C8 C 0.1853(3) 0.3403(5) -0.0121(4) 0.0527(18) Uani 1 1 d . . . . .
O8 O 0.6753(2) 0.7293(4) 0.3942(3) 0.0747(17) Uani 1 1 d . . . . .
C9 C 0.2132(3) 0.4081(5) -0.0434(5) 0.0569(19) Uani 1 1 d . . . . .
H9 H 0.200557 0.435445 -0.090162 0.068 Uiso 1 1 calc R U . . .
O9 O 0.8684(2) 0.8811(3) 0.1825(3) 0.0553(13) Uani 1 1 d . . . . .
C10 C 0.2595(3) 0.4358(4) -0.0064(5) 0.057(2) Uani 1 1 d . . . . .
H10 H 0.277952 0.482228 -0.028449 0.069 Uiso 1 1 calc R U . . .
O10 O 0.8631(2) 0.9765(3) 0.2831(3) 0.0537(13) Uani 1 1 d . . . . .
O11 O -0.0322(4) 0.2939(3) 0.5788(4) 0.114(3) Uani 1 1 d . . . . .
C11 C 0.2799(3) 0.3966(4) 0.0633(4) 0.0434(16) Uani 1 1 d . . . . .
C12 C 0.2503(3) 0.3279(4) 0.0939(4) 0.0576(19) Uani 1 1 d . . . . .
H12 H 0.262650 0.300347 0.140795 0.069 Uiso 1 1 calc R U . . .
O12 O -0.1245(4) 0.7189(3) 0.7439(3) 0.118(3) Uani 1 1 d . . . . .
C13 C 0.2034(4) 0.2995(5) 0.0570(5) 0.064(2) Uani 1 1 d . . . . .
H13 H 0.184320 0.253467 0.078487 0.076 Uiso 1 1 calc R U . . .
C14 C 0.3306(3) 0.4263(4) 0.1031(5) 0.0452(16) Uani 1 1 d . . . . .
C15 C 0.4990(3) 0.5750(4) 0.2306(4) 0.0401(14) Uani 1 1 d . . . . .
C16 C 0.5472(3) 0.6162(4) 0.2724(4) 0.0428(15) Uani 1 1 d . . . . .
C17 C 0.5713(3) 0.6867(4) 0.2374(4) 0.0538(18) Uani 1 1 d . . . . .
H17 H 0.558014 0.708606 0.188456 0.065 Uiso 1 1 calc R U . . .
C18 C 0.6152(4) 0.7246(5) 0.2752(5) 0.061(2) Uani 1 1 d . . . . .
H18 H 0.631808 0.772127 0.252030 0.073 Uiso 1 1 calc R U . . .
C19 C 0.6342(3) 0.6913(5) 0.3476(4) 0.0540(18) Uani 1 1 d . . . . .
C20 C 0.6095(3) 0.6226(5) 0.3840(4) 0.057(2) Uani 1 1 d . . . . .
H20 H 0.622166 0.601637 0.433717 0.068 Uiso 1 1 calc R U . . .
C21 C 0.5663(3) 0.5856(4) 0.3467(5) 0.0506(18) Uani 1 1 d . . . . .
H21 H 0.549255 0.539133 0.371230 0.061 Uiso 1 1 calc R U . . .
C22 C 0.7183(3) 0.7712(5) 0.3544(4) 0.0539(18) Uani 1 1 d . . . . .
C23 C 0.7412(4) 0.7406(5) 0.2843(5) 0.067(2) Uani 1 1 d . . . . .
H23 H 0.728068 0.691083 0.259793 0.081 Uiso 1 1 calc R U . . .
C24 C 0.7850(3) 0.7858(4) 0.2501(5) 0.055(2) Uani 1 1 d . . . . .
H24 H 0.801555 0.765426 0.202762 0.066 Uiso 1 1 calc R U . . .
C25 C 0.8035(3) 0.8589(4) 0.2853(4) 0.0422(15) Uani 1 1 d . . . . .
C26 C 0.7805(3) 0.8866(4) 0.3589(4) 0.0524(18) Uani 1 1 d . . . . .
H26 H 0.794234 0.934624 0.385233 0.063 Uiso 1 1 calc R U . . .
C27 C 0.7374(3) 0.8426(5) 0.3924(4) 0.0578(19) Uani 1 1 d . . . . .
H27 H 0.721344 0.861493 0.440644 0.069 Uiso 1 1 calc R U . . .
C28 C 0.8482(3) 0.9084(4) 0.2481(4) 0.0412(16) Uani 1 1 d . . . . .
C29 C -0.0656(4) 0.1223(4) 0.3943(5) 0.065(2) Uani 1 1 d . . . . .
H29 H -0.063543 0.064124 0.405111 0.077 Uiso 1 1 calc R U . . .
C30 C -0.0558(4) 0.1796(4) 0.4584(4) 0.066(3) Uani 1 1 d . . . . .
H30 H -0.046334 0.159253 0.509928 0.079 Uiso 1 1 calc R U . . .
C31 C -0.0602(4) 0.2638(4) 0.4451(4) 0.0485(18) Uani 1 1 d . . . . .
C32 C -0.0725(5) 0.2900(4) 0.3669(5) 0.073(3) Uani 1 1 d . . . . .
H32 H -0.075740 0.347801 0.354906 0.088 Uiso 1 1 calc R U . . .
C33 C -0.0799(4) 0.2298(5) 0.3066(5) 0.067(3) Uani 1 1 d . . . . .
H33 H -0.086890 0.248624 0.253686 0.081 Uiso 1 1 calc R U . . .
C34 C -0.0503(4) 0.3241(4) 0.5159(4) 0.061(2) Uani 1 1 d . . . . .
C35 C -0.0539(3) 0.4624(4) 0.5762(4) 0.0486(18) Uani 1 1 d . . . . .
C36 C -0.0039(4) 0.4971(5) 0.5882(5) 0.067(2) Uani 1 1 d . . . . .
H36 H 0.023673 0.486944 0.550579 0.081 Uiso 1 1 calc R U . . .
C37 C 0.0064(4) 0.5485(5) 0.6576(5) 0.071(2) Uani 1 1 d . . . . .
H37 H 0.040808 0.571232 0.666427 0.085 Uiso 1 1 calc R U . . .
C38 C -0.0351(4) 0.5644(4) 0.7117(5) 0.061(2) Uani 1 1 d . . . . .
H38 H -0.028310 0.597934 0.757524 0.073 Uiso 1 1 calc R U . . .
C39 C -0.0873(3) 0.5314(4) 0.6996(4) 0.048(2) Uani 1 1 d . . . . .
C40 C -0.1315(4) 0.5465(4) 0.7536(4) 0.058(2) Uani 1 1 d . . . . .
C41 C -0.1804(4) 0.5100(5) 0.7439(5) 0.077(3) Uani 1 1 d . . . . .
H41 H -0.208217 0.520364 0.781247 0.093 Uiso 1 1 calc R U . . .
C42 C -0.1893(5) 0.4544(5) 0.6749(6) 0.083(3) Uani 1 1 d . . . . .
H42 H -0.223117 0.429204 0.666947 0.100 Uiso 1 1 calc R U . . .
C43 C -0.1486(4) 0.4390(4) 0.6220(4) 0.060(2) Uani 1 1 d . . . . .
H43 H -0.154712 0.401990 0.578535 0.072 Uiso 1 1 calc R U . . .
C44 C -0.0966(3) 0.4774(4) 0.6302(4) 0.0439(18) Uani 1 1 d . . . . .
C45 C -0.1204(5) 0.6867(5) 0.8101(4) 0.070(3) Uani 1 1 d . . . . .
C46 C -0.1090(4) 0.7415(4) 0.8848(4) 0.058(2) Uani 1 1 d . . . . .
C47 C -0.1228(18) 0.8315(15) 0.8702(18) 0.062(7) Uani 0.46(6) 1 d . . P A 1
H47 H -0.138113 0.851984 0.821970 0.074 Uiso 0.46(6) 1 calc R U P A 1
C48 C -0.1114(17) 0.877(2) 0.932(2) 0.065(8) Uani 0.46(6) 1 d . . P A 1
H48 H -0.117667 0.935558 0.924275 0.078 Uiso 0.46(6) 1 calc R U P A 1
C49 C -0.0826(18) 0.7746(19) 1.025(2) 0.049(8) Uani 0.46(6) 1 d . . P A 1
H49 H -0.071798 0.754694 1.075855 0.059 Uiso 0.46(6) 1 calc R U P A 1
C50 C -0.0921(16) 0.713(2) 0.956(2) 0.049(7) Uani 0.46(6) 1 d . . P A 1
H50 H -0.086018 0.654903 0.963377 0.059 Uiso 0.46(6) 1 calc R U P A 1
C47B C -0.092(2) 0.8214(15) 0.8739(13) 0.079(12) Uani 0.54(6) 1 d . . P A 2
H47B H -0.083371 0.839908 0.821435 0.095 Uiso 0.54(6) 1 calc R U P A 2
C48B C -0.087(3) 0.879(2) 0.9406(17) 0.105(17) Uani 0.54(6) 1 d . . P A 2
H48B H -0.082207 0.936899 0.930070 0.126 Uiso 0.54(6) 1 calc R U P A 2
C49B C -0.105(2) 0.7732(18) 1.022(2) 0.075(12) Uani 0.54(6) 1 d . . P A 2
H49B H -0.108698 0.754048 1.075786 0.090 Uiso 0.54(6) 1 calc R U P A 2
C50B C -0.115(2) 0.718(2) 0.9649(16) 0.065(9) Uani 0.54(6) 1 d . . P A 2
H50B H -0.125721 0.662776 0.978218 0.078 Uiso 0.54(6) 1 calc R U P A 2
O14 O -0.1201(5) 0.5052(5) 0.9700(6) 0.147(4) Uani 1 1 d . . . . .
C54 C -0.1313(7) 0.4505(10) 1.0175(10) 0.136(6) Uani 1 1 d . . . . .
H54 H -0.157607 0.463448 1.056481 0.163 Uiso 1 1 calc R U . . .
N6 N -0.1112(6) 0.3768(7) 1.0202(8) 0.124(4) Uani 1 1 d D . . . .
C55 C -0.0698(10) 0.3588(18) 0.9613(16) 0.241(13) Uani 1 1 d D . . . .
H55A H -0.057165 0.301285 0.968346 0.361 Uiso 1 1 calc R U . . .
H55B H -0.039962 0.397672 0.968758 0.361 Uiso 1 1 calc R U . . .
H55C H -0.084325 0.365507 0.907162 0.361 Uiso 1 1 calc R U . . .
C56 C -0.1184(8) 0.3042(8) 1.0674(9) 0.156(7) Uani 1 1 d D . . . .
H56A H -0.128571 0.257344 1.032795 0.234 Uiso 1 1 calc R U . . .
H56B H -0.146627 0.314268 1.106874 0.234 Uiso 1 1 calc R U . . .
H56C H -0.085141 0.290838 1.095242 0.234 Uiso 1 1 calc R U . . .
O13 O -0.0927(5) 0.4928(4) 0.3604(5) 0.132(4) Uani 1 1 d . . . . .
C51 C -0.0722(10) 0.5523(10) 0.3329(11) 0.186(10) Uani 1 1 d . . . . .
H51 H -0.042119 0.565886 0.364734 0.223 Uiso 1 1 calc R U . . .
C52 C -0.1219(9) 0.5941(17) 0.2276(13) 0.257(15) Uani 1 1 d D . . . .
H52A H -0.144217 0.644250 0.232122 0.386 Uiso 1 1 calc R U . . .
H52B H -0.142396 0.545049 0.244672 0.386 Uiso 1 1 calc R U . . .
H52C H -0.110674 0.586952 0.171801 0.386 Uiso 1 1 calc R U . . .
C53 C -0.0437(12) 0.6733(12) 0.2566(13) 0.234(14) Uani 1 1 d D . . . .
H53A H -0.034340 0.669506 0.199674 0.352 Uiso 1 1 calc R U . . .
H53B H -0.011125 0.673734 0.288918 0.352 Uiso 1 1 calc R U . . .
H53C H -0.063805 0.724848 0.266178 0.352 Uiso 1 1 calc R U . . .

loop_
_atom_site_aniso_label
_atom_site_aniso_U_11
_atom_site_aniso_U_22
_atom_site_aniso_U_33
_atom_site_aniso_U_23
_atom_site_aniso_U_13
_atom_site_aniso_U_12
C1 0.037(4) 0.039(3) 0.042(4) 0.002(3) -0.004(3) 0.004(3)
N1 0.051(4) 0.032(3) 0.037(3) -0.009(2) 0.000(3) 0.005(2)
O1 0.054(4) 0.054(3) 0.052(3) -0.005(2) 0.014(3) -0.019(2)
Co1 0.0329(4) 0.0301(4) 0.0363(5) -0.0090(4) 0.0019(4) -0.0019(3)
C2 0.033(4) 0.042(3) 0.035(3) -0.002(3) 0.003(3) -0.005(3)
N2 0.095(5) 0.039(3) 0.029(3) -0.010(2) 0.004(3) -0.005(3)
O2 0.052(3) 0.039(2) 0.047(3) -0.007(2) 0.003(2) -0.015(2)
Co2 0.0343(5) 0.0297(4) 0.0357(5) 0.0097(4) -0.0017(4) 0.0004(3)
N3 0.113(7) 0.040(3) 0.039(3) -0.014(3) 0.016(4) -0.007(3)
C3 0.047(5) 0.046(3) 0.051(4) -0.018(3) 0.000(3) -0.005(3)
O3 0.055(3) 0.096(4) 0.046(3) 0.011(3) -0.005(2) -0.037(3)
C4 0.046(5) 0.067(4) 0.043(4) -0.014(3) 0.011(3) -0.011(4)
O4 0.050(3) 0.062(3) 0.045(3) 0.006(2) -0.010(2) -0.014(2)
N4 0.060(4) 0.033(3) 0.039(3) -0.006(2) 0.001(3) -0.003(2)
N5 0.191(13) 0.065(5) 0.089(6) 0.010(5) 0.051(8) 0.019(6)
C5 0.034(4) 0.066(4) 0.048(4) 0.006(3) 0.001(3) -0.019(3)
O5 0.040(3) 0.052(3) 0.063(3) 0.011(2) -0.004(2) -0.017(2)
C6 0.057(5) 0.057(4) 0.055(4) -0.010(3) 0.006(4) -0.021(4)
O6 0.053(4) 0.052(3) 0.057(3) 0.010(2) -0.013(2) -0.018(2)
C7 0.053(5) 0.055(4) 0.044(4) -0.011(3) 0.006(3) -0.024(3)
O7 0.046(3) 0.045(3) 0.068(3) 0.010(2) -0.010(3) -0.014(2)
C8 0.039(4) 0.074(4) 0.045(4) 0.009(3) -0.008(3) -0.020(4)
O8 0.057(4) 0.114(4) 0.052(3) 0.012(3) -0.004(3) -0.046(3)
C9 0.049(5) 0.065(4) 0.057(5) 0.015(3) -0.007(4) -0.017(4)
O9 0.059(4) 0.057(3) 0.050(3) -0.004(2) 0.012(3) -0.015(2)
C10 0.057(5) 0.057(4) 0.058(4) 0.015(3) -0.005(4) -0.025(4)
O10 0.053(3) 0.048(3) 0.061(3) -0.002(2) 0.006(3) -0.014(2)
O11 0.235(11) 0.051(3) 0.056(4) -0.004(3) -0.042(5) 0.017(4)
C11 0.039(4) 0.045(3) 0.047(4) -0.002(3) 0.001(3) -0.010(3)
C12 0.056(5) 0.070(4) 0.046(4) 0.021(3) -0.011(4) -0.028(4)
O12 0.267(11) 0.052(3) 0.033(3) -0.007(2) -0.009(4) -0.015(4)
C13 0.060(6) 0.072(5) 0.059(5) 0.023(4) -0.005(4) -0.033(4)
C14 0.040(4) 0.044(3) 0.051(4) -0.005(3) -0.002(4) -0.002(3)
C15 0.031(3) 0.042(3) 0.047(4) 0.005(3) 0.001(3) 0.001(3)
C16 0.035(4) 0.047(3) 0.047(4) 0.011(3) 0.003(3) -0.004(3)
C17 0.051(5) 0.062(4) 0.048(4) 0.014(3) -0.011(4) -0.014(3)
C18 0.062(6) 0.066(4) 0.054(4) 0.020(4) -0.009(4) -0.029(4)
C19 0.044(4) 0.076(4) 0.043(4) 0.007(3) -0.001(3) -0.025(4)
C20 0.048(5) 0.079(5) 0.043(4) 0.019(4) -0.006(4) -0.017(4)
C21 0.036(4) 0.055(4) 0.060(4) 0.023(3) 0.001(3) -0.012(3)
C22 0.043(5) 0.071(4) 0.047(4) 0.013(3) -0.007(3) -0.023(4)
C23 0.064(6) 0.073(5) 0.065(5) -0.010(4) -0.003(4) -0.039(4)
C24 0.054(5) 0.058(4) 0.052(4) -0.007(3) 0.005(4) -0.013(4)
C25 0.031(4) 0.048(3) 0.048(4) 0.001(3) -0.001(3) -0.006(3)
C26 0.047(5) 0.062(4) 0.048(4) -0.006(3) 0.000(4) -0.019(3)
C27 0.042(5) 0.085(5) 0.046(4) -0.008(4) 0.005(3) -0.012(4)
C28 0.038(4) 0.042(3) 0.043(4) 0.005(3) 0.000(3) -0.004(3)
C29 0.119(8) 0.027(3) 0.047(5) -0.008(3) -0.004(5) 0.008(4)
C30 0.118(8) 0.044(4) 0.037(4) -0.003(3) -0.014(4) 0.008(4)
C31 0.073(6) 0.038(3) 0.034(3) -0.009(3) 0.001(3) 0.000(3)
C32 0.158(10) 0.024(3) 0.037(4) -0.003(3) 0.000(5) 0.010(4)
C33 0.127(9) 0.041(4) 0.033(4) -0.005(3) -0.011(4) 0.009(4)
C34 0.109(8) 0.040(4) 0.032(4) -0.003(3) -0.001(4) 0.005(4)
C35 0.069(5) 0.037(3) 0.039(4) -0.010(3) 0.003(3) 0.002(3)
C36 0.087(7) 0.055(4) 0.060(5) -0.014(4) 0.023(5) -0.009(4)
C37 0.081(7) 0.062(5) 0.070(5) -0.016(4) -0.002(5) -0.020(4)
C38 0.082(6) 0.046(4) 0.054(5) -0.019(3) 0.001(4) -0.013(4)
C39 0.074(6) 0.029(3) 0.040(4) -0.007(3) -0.001(3) -0.004(3)
C40 0.098(7) 0.036(3) 0.040(4) -0.013(3) 0.010(4) -0.010(4)
C41 0.095(8) 0.064(5) 0.072(6) -0.028(4) 0.027(5) -0.027(5)
C42 0.095(8) 0.075(5) 0.079(6) -0.027(4) 0.019(6) -0.035(5)
C43 0.079(6) 0.057(4) 0.043(4) -0.025(3) 0.003(4) -0.019(4)
C44 0.071(5) 0.033(3) 0.028(4) -0.008(3) -0.001(3) 0.002(3)
C45 0.127(9) 0.049(4) 0.034(4) -0.008(3) 0.006(4) -0.010(4)
C46 0.096(7) 0.038(3) 0.041(3) -0.012(3) 0.012(4) -0.002(4)
C47 0.09(2) 0.042(7) 0.049(10) -0.006(6) -0.025(11) -0.006(9)
C48 0.11(2) 0.037(10) 0.051(9) 0.001(6) -0.029(10) -0.004(12)
C49 0.08(2) 0.026(7) 0.044(9) -0.016(6) -0.019(11) -0.003(9)
C50 0.07(2) 0.032(8) 0.044(9) -0.017(7) 0.009(10) 0.005(11)
C47B 0.16(3) 0.047(8) 0.026(7) 0.002(6) -0.011(12) -0.026(13)
C48B 0.22(5) 0.051(10) 0.040(8) -0.008(6) -0.013(12) -0.070(18)
C49B 0.14(4) 0.041(7) 0.041(8) -0.001(6) -0.003(15) -0.020(13)
C50B 0.10(3) 0.049(10) 0.043(6) -0.012(6) 0.017(11) -0.008(13)
O14 0.218(12) 0.101(6) 0.120(6) 0.044(5) -0.070(7) -0.052(6)
C54 0.153(15) 0.121(11) 0.134(12) 0.038(9) -0.067(10) -0.045(10)
N6 0.157(12) 0.086(6) 0.128(9) 0.043(6) -0.064(8) -0.045(7)
C55 0.23(3) 0.27(3) 0.22(2) -0.06(2) 0.01(2) -0.09(2)
C56 0.201(18) 0.119(10) 0.148(13) 0.053(9) -0.051(12) -0.041(11)
O13 0.245(12) 0.061(4) 0.090(5) 0.014(4) 0.013(6) 0.031(5)
C51 0.33(3) 0.086(9) 0.139(14) 0.013(9) 0.118(16) 0.051(12)
C52 0.30(4) 0.33(3) 0.140(16) -0.005(19) -0.05(2) 0.15(3)
C53 0.36(4) 0.161(14) 0.187(19) -0.001(14) 0.12(2) -0.08(2)

loop_
_atom_type_symbol
_atom_type_description
_atom_type_scat_dispersion_real
_atom_type_scat_dispersion_imag
_atom_type_scat_source
C C 0.0033 0.0016 'International Tables Vol C Tables 4.2.6.8 and 6.1.1.4'
H H 0.0000 0.0000 'International Tables Vol C Tables 4.2.6.8 and 6.1.1.4'
Co Co 0.3494 0.9721 'International Tables Vol C Tables 4.2.6.8 and 6.1.1.4'
N N 0.0061 0.0033 'International Tables Vol C Tables 4.2.6.8 and 6.1.1.4'
O O 0.0106 0.0060 'International Tables Vol C Tables 4.2.6.8 and 6.1.1.4'

loop_
_geom_angle_atom_site_label_1
_geom_angle_atom_site_label_2
_geom_angle_atom_site_label_3
_geom_angle
_geom_angle_site_symmetry_1
_geom_angle_site_symmetry_3
O2 C1 O1 124.9(6) . .
O2 C1 C2 119.1(6) . .
O1 C1 C2 116.1(5) . .
C29 N1 C33 116.8(6) . .
C29 N1 Co1 121.4(4) . .
C33 N1 Co1 121.7(5) . .
C1 O1 Co1 130.4(4) . .
O10 Co1 O1 165.82(19) 1_445 .
O10 Co1 O4 88.8(2) 1_445 3_455
O1 Co1 O4 90.3(2) . 3_455
O10 Co1 N1 99.5(2) 1_445 .
O1 Co1 N1 94.5(2) . .
O4 Co1 N1 101.0(2) 3_455 .
O10 Co1 O7 88.7(2) 1_445 3_455
O1 Co1 O7 89.0(2) . 3_455
O4 Co1 O7 166.91(19) 3_455 3_455
N1 Co1 O7 92.1(2) . 3_455
O10 Co1 Co2 87.05(14) 1_445 3_455
O1 Co1 Co2 78.77(13) . 3_455
O4 Co1 Co2 88.22(13) 3_455 3_455
N1 Co1 Co2 168.74(17) . 3_455
O7 Co1 Co2 78.81(14) 3_455 3_455
C3 C2 C7 117.3(6) . .
C3 C2 C1 122.3(6) . .
C7 C2 C1 120.4(6) . .
C34 N2 C35 119.8(6) . .
C34 N2 H2N 107(5) . .
C35 N2 H2N 127(5) . .
C1 O2 Co2 118.4(4) . 3_455
O6 Co2 O5 165.0(2) . .
O6 Co2 O2 89.9(2) . 3
O5 Co2 O2 90.0(2) . 3
O6 Co2 O9 90.0(2) . 3_465
O5 Co2 O9 86.6(2) . 3_465
O2 Co2 O9 166.40(18) 3 3_465
O6 Co2 N4 101.0(2) . 3_564
O5 Co2 N4 93.8(2) . 3_564
O2 Co2 N4 100.0(2) 3 3_564
O9 Co2 N4 93.3(2) 3_465 3_564
O6 Co2 Co1 87.25(14) . 3
O5 Co2 Co1 77.73(14) . 3
O2 Co2 Co1 87.41(13) 3 3
O9 Co2 Co1 79.00(13) 3_465 3
N4 Co2 Co1 168.83(17) 3_564 3
C45 N3 C40 118.4(6) . .
C45 N3 H3N 119(5) . .
C40 N3 H3N 122(5) . .
C4 C3 C2 121.0(6) . .
C4 C3 H3 119.5 . .
C2 C3 H3 119.5 . .
C8 O3 C5 120.5(5) . .
C5 C4 C3 120.7(6) . .
C5 C4 H4 119.6 . .
C3 C4 H4 119.6 . .
C14 O4 Co1 117.7(4) . 3
C48B N4 C49B 115.0(19) . .
C49 N4 C48 115(2) . .
C49 N4 Co2 122.4(17) . 3_466
C48 N4 Co2 121.7(14) . 3_466
C51 N5 C53 133(2) . .
C51 N5 C52 114.8(18) . .
C53 N5 C52 112.4(19) . .
C4 C5 C6 120.2(6) . .
C4 C5 O3 118.2(6) . .
C6 C5 O3 121.6(6) . .
C14 O5 Co2 131.9(5) . .
C7 C6 C5 119.9(6) . .
C7 C6 H6 120.1 . .
C5 C6 H6 120.1 . .
C15 O6 Co2 120.9(4) . .
C6 C7 C2 120.9(6) . .
C6 C7 H7 119.5 . .
C2 C7 H7 119.5 . .
C15 O7 Co1 127.4(5) . 3
C9 C8 C13 120.5(7) . .
C9 C8 O3 116.4(6) . .
C13 C8 O3 122.9(6) . .
C19 O8 C22 119.4(5) . .
C10 C9 C8 120.2(7) . .
C10 C9 H9 119.9 . .
C8 C9 H9 119.9 . .
C28 O9 Co2 128.2(4) . 3_565
C9 C10 C11 121.7(6) . .
C9 C10 H10 119.1 . .
C11 C10 H10 119.1 . .
C28 O10 Co1 121.1(4) . 1_665
C10 C11 C12 116.7(6) . .
C10 C11 C14 121.7(6) . .
C12 C11 C14 121.7(6) . .
C13 C12 C11 122.0(6) . .
C13 C12 H12 119.0 . .
C11 C12 H12 119.0 . .
C8 C13 C12 118.9(6) . .
C8 C13 H13 120.5 . .
C12 C13 H13 120.5 . .
O4 C14 O5 124.3(6) . .
O4 C14 C11 118.9(6) . .
O5 C14 C11 116.9(6) . .
O6 C15 O7 125.6(6) . .
O6 C15 C16 117.6(5) . .
O7 C15 C16 116.8(6) . .
C17 C16 C21 119.7(6) . .
C17 C16 C15 119.4(6) . .
C21 C16 C15 120.8(6) . .
C16 C17 C18 119.7(6) . .
C16 C17 H17 120.1 . .
C18 C17 H17 120.1 . .
C19 C18 C17 119.3(6) . .
C19 C18 H18 120.3 . .
C17 C18 H18 120.4 . .
C18 C19 C20 121.3(7) . .
C18 C19 O8 123.6(6) . .
C20 C19 O8 114.7(6) . .
C21 C20 C19 119.2(6) . .
C21 C20 H20 120.4 . .
C19 C20 H20 120.4 . .
C20 C21 C16 120.7(6) . .
C20 C21 H21 119.6 . .
C16 C21 H21 119.6 . .
C27 C22 C23 122.0(7) . .
C27 C22 O8 115.6(7) . .
C23 C22 O8 122.4(6) . .
C22 C23 C24 118.3(6) . .
C22 C23 H23 120.9 . .
C24 C23 H23 120.9 . .
C25 C24 C23 120.7(7) . .
C25 C24 H24 119.6 . .
C23 C24 H24 119.6 . .
C24 C25 C26 119.4(7) . .
C24 C25 C28 121.1(6) . .
C26 C25 C28 119.5(6) . .
C27 C26 C25 119.8(6) . .
C27 C26 H26 120.1 . .
C25 C26 H26 120.1 . .
C22 C27 C26 119.6(7) . .
C22 C27 H27 120.2 . .
C26 C27 H27 120.2 . .
O9 C28 O10 123.8(6) . .
O9 C28 C25 117.9(6) . .
O10 C28 C25 118.2(6) . .
N1 C29 C30 123.3(6) . .
N1 C29 H29 118.4 . .
C30 C29 H29 118.4 . .
C31 C30 C29 119.7(7) . .
C31 C30 H30 120.2 . .
C29 C30 H30 120.2 . .
C30 C31 C32 117.4(6) . .
C30 C31 C34 118.5(6) . .
C32 C31 C34 124.1(6) . .
C33 C32 C31 119.4(6) . .
C33 C32 H32 120.3 . .
C31 C32 H32 120.3 . .
N1 C33 C32 123.3(7) . .
N1 C33 H33 118.3 . .
C32 C33 H33 118.3 . .
O11 C34 N2 122.7(6) . .
O11 C34 C31 117.6(6) . .
N2 C34 C31 119.6(6) . .
C36 C35 C44 121.5(6) . .
C36 C35 N2 118.8(7) . .
C44 C35 N2 119.5(7) . .
C35 C36 C37 120.5(8) . .
C35 C36 H36 119.8 . .
C37 C36 H36 119.8 . .
C38 C37 C36 119.1(9) . .
C38 C37 H37 120.4 . .
C36 C37 H37 120.4 . .
C37 C38 C39 121.6(7) . .
C37 C38 H38 119.2 . .
C39 C38 H38 119.2 . .
C38 C39 C40 123.6(7) . .
C38 C39 C44 118.4(7) . .
C40 C39 C44 118.0(7) . .
C41 C40 C39 122.9(6) . .
C41 C40 N3 118.7(7) . .
C39 C40 N3 118.4(8) . .
C40 C41 C42 119.0(8) . .
C40 C41 H41 120.5 . .
C42 C41 H41 120.5 . .
C43 C42 C41 119.9(9) . .
C43 C42 H42 120.0 . .
C41 C42 H42 120.0 . .
C42 C43 C44 122.3(7) . .
C42 C43 H43 118.8 . .
C44 C43 H43 118.8 . .
C35 C44 C43 123.3(6) . .
C35 C44 C39 118.8(7) . .
C43 C44 C39 117.9(7) . .
O12 C45 N3 123.3(6) . .
O12 C45 C46 120.3(6) . .
N3 C45 C46 116.4(6) . .
C47B C46 C50B 114.6(17) . .
C50 C46 C47 123(2) . .
C50 C46 C45 125.3(16) . .
C47B C46 C45 118.7(10) . .
C50B C46 C45 126.7(15) . .
C47 C46 C45 111.5(13) . .
C48 C47 C46 111(3) . .
C48 C47 H47 124.3 . .
C46 C47 H47 124.3 . .
C47 C48 N4 131(3) . .
C47 C48 H48 114.7 . .
N4 C48 H48 114.7 . .
N4 C49 C50 120(3) . .
N4 C49 H49 120.2 . .
C50 C49 H49 120.2 . .
C46 C50 C49 120(3) . .
C46 C50 H50 120.2 . .
C49 C50 H50 120.2 . .
C46 C47B C48B 121(2) . .
C46 C47B H47B 119.3 . .
C48B C47B H47B 119.3 . .
N4 C48B C47B 121(2) . .
N4 C48B H48B 119.3 . .
C47B C48B H48B 119.3 . .
C50B C49B N4 127(3) . .
C50B C49B H49B 116.4 . .
N4 C49B H49B 116.4 . .
C49B C50B C46 119(3) . .
C49B C50B H50B 120.3 . .
C46 C50B H50B 120.3 . .
O14 C54 N6 126.4(18) . .
O14 C54 H54 116.8 . .
N6 C54 H54 116.8 . .
C54 N6 C56 136.2(18) . .
C54 N6 C55 116.0(17) . .
C56 N6 C55 107.8(18) . .
N6 C55 H55A 109.5 . .
N6 C55 H55B 109.5 . .
H55A C55 H55B 109.5 . .
N6 C55 H55C 109.5 . .
H55A C55 H55C 109.5 . .
H55B C55 H55C 109.5 . .
N6 C56 H56A 109.5 . .
N6 C56 H56B 109.5 . .
H56A C56 H56B 109.5 . .
N6 C56 H56C 109.5 . .
H56A C56 H56C 109.5 . .
H56B C56 H56C 109.5 . .
O13 C51 N5 143(3) . .
O13 C51 H51 108.4 . .
N5 C51 H51 108.4 . .
N5 C52 H52A 109.5 . .
N5 C52 H52B 109.5 . .
H52A C52 H52B 109.5 . .
N5 C52 H52C 109.5 . .
H52A C52 H52C 109.5 . .
H52B C52 H52C 109.5 . .
N5 C53 H53A 109.5 . .
N5 C53 H53B 109.5 . .
H53A C53 H53B 109.5 . .
N5 C53 H53C 109.5 . .
H53A C53 H53C 109.5 . .
H53B C53 H53C 109.5 . .

loop_
_geom_bond_atom_site_label_1
_geom_bond_atom_site_label_2
_geom_bond_distance
_geom_bond_site_symmetry_2
C1 O2 1.244(7) .
C1 O1 1.280(8) .
C1 C2 1.474(9) .
N1 C29 1.303(9) .
N1 C33 1.324(9) .
N1 Co1 2.060(5) .
O1 Co1 2.006(5) .
Co1 O10 1.996(5) 1_445
Co1 O4 2.050(5) 3_455
Co1 O7 2.065(5) 3_455
Co1 Co2 2.7192(8) 3_455
C2 C3 1.393(9) .
C2 C7 1.414(8) .
N2 C34 1.305(9) .
N2 C35 1.446(8) .
N2 H2N 0.86(3) .
O2 Co2 2.052(5) 3_455
Co2 O6 1.992(5) .
Co2 O5 2.021(5) .
Co2 O9 2.053(5) 3_465
Co2 N4 2.057(6) 3_564
N3 C45 1.359(9) .
N3 C40 1.432(9) .
N3 H3N 0.88(3) .
C3 C4 1.365(10) .
C3 H3 0.9300 .
O3 C8 1.382(8) .
O3 C5 1.389(8) .
C4 C5 1.360(10) .
C4 H4 0.9300 .
O4 C14 1.259(8) .
N4 C48B 1.25(3) .
N4 C49 1.27(3) .
N4 C49B 1.33(3) .
N4 C48 1.48(3) .
N5 C51 1.200(18) .
N5 C53 1.392(12) .
N5 C52 1.420(13) .
C5 C6 1.382(10) .
O5 C14 1.261(8) .
C6 C7 1.363(10) .
C6 H6 0.9300 .
O6 C15 1.248(8) .
C7 H7 0.9300 .
O7 C15 1.252(7) .
C8 C9 1.364(9) .
C8 C13 1.371(10) .
O8 C19 1.398(8) .
O8 C22 1.404(8) .
C9 C10 1.359(11) .
C9 H9 0.9300 .
O9 C28 1.258(8) .
C10 C11 1.389(10) .
C10 H10 0.9300 .
O10 C28 1.264(8) .
O11 C34 1.216(9) .
C11 C12 1.391(9) .
C11 C14 1.483(10) .
C12 C13 1.376(11) .
C12 H12 0.9300 .
O12 C45 1.197(8) .
C13 H13 0.9300 .
C15 C16 1.514(9) .
C16 C17 1.377(9) .
C16 C21 1.388(9) .
C17 C18 1.379(10) .
C17 H17 0.9300 .
C18 C19 1.373(10) .
C18 H18 0.9300 .
C19 C20 1.374(9) .
C20 C21 1.354(10) .
C20 H20 0.9300 .
C21 H21 0.9300 .
C22 C27 1.361(10) .
C22 C23 1.363(11) .
C23 C24 1.406(11) .
C23 H23 0.9300 .
C24 C25 1.360(9) .
C24 H24 0.9300 .
C25 C26 1.398(10) .
C25 C28 1.477(9) .
C26 C27 1.378(10) .
C26 H26 0.9300 .
C27 H27 0.9300 .
C29 C30 1.400(10) .
C29 H29 0.9300 .
C30 C31 1.342(10) .
C30 H30 0.9300 .
C31 C32 1.376(10) .
C31 C34 1.512(9) .
C32 C33 1.375(10) .
C32 H32 0.9300 .
C33 H33 0.9300 .
C35 C36 1.357(12) .
C35 C44 1.392(10) .
C36 C37 1.413(11) .
C36 H36 0.9300 .
C37 C38 1.373(12) .
C37 H37 0.9300 .
C38 C39 1.398(12) .
C38 H38 0.9300 .
C39 C40 1.419(11) .
C39 C44 1.433(7) .
C40 C41 1.342(12) .
C41 C42 1.442(11) .
C41 H41 0.9300 .
C42 C43 1.344(13) .
C42 H42 0.9300 .
C43 C44 1.419(11) .
C43 H43 0.9300 .
C45 C46 1.519(10) .
C46 C50 1.31(3) .
C46 C47B 1.33(2) .
C46 C50B 1.37(3) .
C46 C47 1.47(3) .
C47 C48 1.27(4) .
C47 H47 0.9300 .
C48 H48 0.9300 .
C49 C50 1.50(4) .
C49 H49 0.9300 .
C50 H50 0.9300 .
C47B C48B 1.42(3) .
C47B H47B 0.9300 .
C48B H48B 0.9300 .
C49B C50B 1.30(4) .
C49B H49B 0.9300 .
C50B H50B 0.9300 .
O14 C54 1.188(15) .
C54 N6 1.257(18) .
C54 H54 0.9300 .
N6 C56 1.385(11) .
N6 C55 1.430(13) .
C55 H55A 0.9600 .
C55 H55B 0.9600 .
C55 H55C 0.9600 .
C56 H56A 0.9600 .
C56 H56B 0.9600 .
C56 H56C 0.9600 .
O13 C51 1.151(17) .
C51 H51 0.9300 .
C52 H52A 0.9600 .
C52 H52B 0.9600 .
C52 H52C 0.9600 .
C53 H53A 0.9600 .
C53 H53B 0.9600 .
C53 H53C 0.9600 .

loop_
_geom_torsion_atom_site_label_1
_geom_torsion_atom_site_label_2
_geom_torsion_atom_site_label_3
_geom_torsion_atom_site_label_4
_geom_torsion
_geom_torsion_site_symmetry_1
_geom_torsion_site_symmetry_4
O2 C1 O1 Co1 5.6(10) . .
C2 C1 O1 Co1 -172.9(4) . .
O2 C1 C2 C3 3.1(10) . .
O1 C1 C2 C3 -178.3(6) . .
O2 C1 C2 C7 -174.0(6) . .
O1 C1 C2 C7 4.6(9) . .
O1 C1 O2 Co2 -4.2(9) . 3_455
C2 C1 O2 Co2 174.3(4) . 3_455
C7 C2 C3 C4 -0.3(11) . .
C1 C2 C3 C4 -177.5(7) . .
C2 C3 C4 C5 0.9(12) . .
C3 C4 C5 C6 -1.2(12) . .
C3 C4 C5 O3 -178.9(7) . .
C8 O3 C5 C4 -132.6(7) . .
C8 O3 C5 C6 49.8(11) . .
C4 C5 C6 C7 0.9(12) . .
O3 C5 C6 C7 178.5(7) . .
C5 C6 C7 C2 -0.3(12) . .
C3 C2 C7 C6 0.0(11) . .
C1 C2 C7 C6 177.2(7) . .
C5 O3 C8 C9 -163.1(7) . .
C5 O3 C8 C13 21.5(12) . .
C13 C8 C9 C10 0.2(13) . .
O3 C8 C9 C10 -175.3(7) . .
C8 C9 C10 C11 0.2(13) . .
C9 C10 C11 C12 -0.5(12) . .
C9 C10 C11 C14 179.3(7) . .
C10 C11 C12 C13 0.4(12) . .
C14 C11 C12 C13 -179.4(8) . .
C9 C8 C13 C12 -0.3(13) . .
O3 C8 C13 C12 175.0(8) . .
C11 C12 C13 C8 0.0(13) . .
Co1 O4 C14 O5 4.7(9) 3 .
Co1 O4 C14 C11 -174.5(5) 3 .
Co2 O5 C14 O4 -6.4(10) . .
Co2 O5 C14 C11 172.8(5) . .
C10 C11 C14 O4 176.9(7) . .
C12 C11 C14 O4 -3.3(10) . .
C10 C11 C14 O5 -2.4(10) . .
C12 C11 C14 O5 177.5(7) . .
Co2 O6 C15 O7 0.6(10) . .
Co2 O6 C15 C16 -179.6(4) . .
Co1 O7 C15 O6 0.2(10) 3 .
Co1 O7 C15 C16 -179.6(4) 3 .
O6 C15 C16 C17 1.9(10) . .
O7 C15 C16 C17 -178.3(6) . .
O6 C15 C16 C21 179.8(6) . .
O7 C15 C16 C21 -0.4(10) . .
C21 C16 C17 C18 2.0(12) . .
C15 C16 C17 C18 179.9(7) . .
C16 C17 C18 C19 -0.1(13) . .
C17 C18 C19 C20 -1.8(13) . .
C17 C18 C19 O8 -174.2(8) . .
C22 O8 C19 C18 -35.5(12) . .
C22 O8 C19 C20 151.6(7) . .
C18 C19 C20 C21 1.7(13) . .
O8 C19 C20 C21 174.8(8) . .
C19 C20 C21 C16 0.3(12) . .
C17 C16 C21 C20 -2.1(12) . .
C15 C16 C21 C20 -180.0(7) . .
C19 O8 C22 C27 143.8(7) . .
C19 O8 C22 C23 -38.9(11) . .
C27 C22 C23 C24 -1.2(12) . .
O8 C22 C23 C24 -178.4(7) . .
C22 C23 C24 C25 -1.1(12) . .
C23 C24 C25 C26 3.6(11) . .
C23 C24 C25 C28 -177.8(7) . .
C24 C25 C26 C27 -3.8(11) . .
C28 C25 C26 C27 177.5(7) . .
C23 C22 C27 C26 1.0(12) . .
O8 C22 C27 C26 178.3(7) . .
C25 C26 C27 C22 1.6(12) . .
Co2 O9 C28 O10 -10.5(10) 3_565 .
Co2 O9 C28 C25 168.0(5) 3_565 .
Co1 O10 C28 O9 10.7(9) 1_665 .
Co1 O10 C28 C25 -167.7(5) 1_665 .
C24 C25 C28 O9 0.4(10) . .
C26 C25 C28 O9 179.0(7) . .
C24 C25 C28 O10 179.0(7) . .
C26 C25 C28 O10 -2.4(10) . .
C33 N1 C29 C30 0.3(14) . .
Co1 N1 C29 C30 176.9(7) . .
N1 C29 C30 C31 2.1(15) . .
C29 C30 C31 C32 -2.3(15) . .
C29 C30 C31 C34 179.1(9) . .
C30 C31 C32 C33 0.3(15) . .
C34 C31 C32 C33 178.9(9) . .
C29 N1 C33 C32 -2.4(14) . .
Co1 N1 C33 C32 -179.0(8) . .
C31 C32 C33 N1 2.2(15) . .
C35 N2 C34 O11 -1.0(15) . .
C35 N2 C34 C31 178.1(7) . .
C30 C31 C34 O11 9.0(14) . .
C32 C31 C34 O11 -169.6(10) . .
C30 C31 C34 N2 -170.2(9) . .
C32 C31 C34 N2 11.2(14) . .
C34 N2 C35 C36 85.3(10) . .
C34 N2 C35 C44 -91.4(10) . .
C44 C35 C36 C37 1.2(11) . .
N2 C35 C36 C37 -175.4(7) . .
C35 C36 C37 C38 -1.4(12) . .
C36 C37 C38 C39 -0.4(12) . .
C37 C38 C39 C40 -179.7(8) . .
C37 C38 C39 C44 2.2(11) . .
C38 C39 C40 C41 -175.6(8) . .
C44 C39 C40 C41 2.5(11) . .
C38 C39 C40 N3 2.5(11) . .
C44 C39 C40 N3 -179.5(6) . .
C45 N3 C40 C41 -106.1(10) . .
C45 N3 C40 C39 75.8(11) . .
C39 C40 C41 C42 -1.4(13) . .
N3 C40 C41 C42 -179.4(8) . .
C40 C41 C42 C43 0.9(14) . .
C41 C42 C43 C44 -1.5(14) . .
C36 C35 C44 C43 -176.8(7) . .
N2 C35 C44 C43 -0.2(10) . .
C36 C35 C44 C39 0.7(10) . .
N2 C35 C44 C39 177.3(5) . .
C42 C43 C44 C35 -179.9(8) . .
C42 C43 C44 C39 2.5(11) . .
C38 C39 C44 C35 -2.4(9) . .
C40 C39 C44 C35 179.5(7) . .
C38 C39 C44 C43 175.3(7) . .
C40 C39 C44 C43 -2.9(9) . .
C40 N3 C45 O12 -1.0(16) . .
C40 N3 C45 C46 -177.7(8) . .
O12 C45 C46 C50 -164(2) . .
N3 C45 C46 C50 13(3) . .
O12 C45 C46 C47B -14(3) . .
N3 C45 C46 C47B 163(3) . .
O12 C45 C46 C50B 165(3) . .
N3 C45 C46 C50B -18(3) . .
O12 C45 C46 C47 20(2) . .
N3 C45 C46 C47 -163.3(19) . .
C50 C46 C47 C48 6(4) . .
C45 C46 C47 C48 -178(3) . .
C46 C47 C48 N4 -3(5) . .
C49 N4 C48 C47 -3(5) . .
Co2 N4 C48 C47 -176(3) 3_466 .
C48 N4 C49 C50 5(4) . .
Co2 N4 C49 C50 178(2) 3_466 .
C47 C46 C50 C49 -4(4) . .
C45 C46 C50 C49 -180(2) . .
N4 C49 C50 C46 -2(5) . .
C50B C46 C47B C48B -7(3) . .
C45 C46 C47B C48B 172(2) . .
C49B N4 C48B C47B -10(5) . .
Co2 N4 C48B C47B 178(2) 3_466 .
C46 C47B C48B N4 12(5) . .
C48B N4 C49B C50B 3(5) . .
Co2 N4 C49B C50B 175(3) 3_466 .
N4 C49B C50B C46 1(5) . .
C47B C46 C50B C49B 1(4) . .
C45 C46 C50B C49B -178(2) . .
O14 C54 N6 C56 -178.4(14) . .
O14 C54 N6 C55 2(2) . .
C53 N5 C51 O13 -180(2) . .
C52 N5 C51 O13 4(3) . .
